data_1540399
loop_
_publ_author_name
'Mlate\<cek, Martin'
'Dost\'al, Libor'
'R\%u\<zi\<ckov\'a, Zde\<nka'
'Honz\'i\<cek, Jan'
'Holubov\'a, Jana'
'Erben, Milan'

_publ_section_title
;
 The first scorpionate ligand based on diazaphosphole.
;
_journal_issue 46
_journal_name_full 'Dalton transactions (Cambridge, England : 2003)'
_journal_page_first 20242
_journal_page_last 20253
_journal_paper_doi 10.1039/c5dt03589a
_journal_volume 44
_journal_year 2015
_chemical_formula_moiety 'C24 H22 B2 Co N12 P6, C6 H6, B F4, 2(C H Cl3)'
_chemical_formula_sum 'C32 H30 B3 Cl6 Co F4 N12 P6'
_chemical_formula_weight 1148.56
_chemical_name_systematic
;
 ?
;
_space_group_crystal_system monoclinic
_space_group_IT_number 15
_space_group_name_Hall '-C 2yc'
_space_group_name_H-M_alt 'C 1 2/c 1'
_symmetry_space_group_name_Hall '-C 2yc'
_symmetry_space_group_name_H-M 'C 1 2/c 1'
_atom_sites_solution_hydrogens difmap
_audit_creation_method SHELXL-97
_audit_update_record
;
2015-06-15 deposited with the CCDC.
2015-10-20 downloaded from the CCDC.
;
_cell_angle_alpha 90
_cell_angle_beta 97.463(5)
_cell_angle_gamma 90
_cell_formula_units_Z 4
_cell_length_a 11.2374(5)
_cell_length_b 17.1902(3)
_cell_length_c 24.3814(6)
_cell_measurement_reflns_used 21639
_cell_measurement_temperature 150(1)
_cell_measurement_theta_max 27.5
_cell_measurement_theta_min 1
_cell_volume 4669.9(3)
_computing_cell_refinement 'COLLECT and DENZO'
_computing_data_collection 'COLLECT (Hooft, 1998) and DENZO (Otwinowski & Minor, 1997)'
_computing_data_reduction 'COLLECT and DENZO'
_computing_molecular_graphics 'PLATON (Spek, 2003)'
_computing_publication_material 'SHELXL-97 (Sheldrick, 2008)'
_computing_structure_refinement 'SHELXL-2013 (Sheldrick, 2013)'
_computing_structure_solution 'SIR92 (Altomare et al., 1994)'
_diffrn_ambient_temperature 150(1)
_diffrn_detector_area_resol_mean 9.091
_diffrn_measured_fraction_theta_full 0.995
_diffrn_measured_fraction_theta_max 0.993
_diffrn_measurement_device_type 'Bruker Nonius KappaCCD area detector'
_diffrn_measurement_method '\f and \w scans to fill the Ewald sphere'
_diffrn_radiation_monochromator graphite
_diffrn_radiation_source 'fine-focus sealed tube'
_diffrn_radiation_type MoK\a
_diffrn_radiation_wavelength 0.71073
_diffrn_reflns_av_R_equivalents 0.0382
_diffrn_reflns_av_unetI/netI 0.0338
_diffrn_reflns_laue_measured_fraction_full 0.995
_diffrn_reflns_laue_measured_fraction_max 0.993
_diffrn_reflns_limit_h_max 14
_diffrn_reflns_limit_h_min -14
_diffrn_reflns_limit_k_max 20
_diffrn_reflns_limit_k_min -22
_diffrn_reflns_limit_l_max 31
_diffrn_reflns_limit_l_min -30
_diffrn_reflns_number 21548
_diffrn_reflns_point_group_measured_fraction_full 0.995
_diffrn_reflns_point_group_measured_fraction_max 0.993
_diffrn_reflns_theta_full 25.242
_diffrn_reflns_theta_max 27.500
_diffrn_reflns_theta_min 2.178
_diffrn_standards_number 0
_exptl_absorpt_coefficient_mu 0.975
_exptl_absorpt_correction_T_max 0.949
_exptl_absorpt_correction_T_min 0.833
_exptl_absorpt_correction_type integration
_exptl_absorpt_process_details
;
Gaussian integration (Coppens, 1970)
;
_exptl_crystal_colour orange
_exptl_crystal_density_diffrn 1.634
_exptl_crystal_description needle
_exptl_crystal_F_000 2304
_exptl_crystal_size_max 0.43
_exptl_crystal_size_mid 0.14
_exptl_crystal_size_min 0.08
_refine_diff_density_max 3.931
_refine_diff_density_min -2.021
_refine_diff_density_rms 0.166
_refine_ls_extinction_method none
_refine_ls_goodness_of_fit_ref 1.077
_refine_ls_hydrogen_treatment constr
_refine_ls_matrix_type full
_refine_ls_number_parameters 292
_refine_ls_number_reflns 5342
_refine_ls_number_restraints 27
_refine_ls_restrained_S_all 1.144
_refine_ls_R_factor_all 0.1080
_refine_ls_R_factor_gt 0.0866
_refine_ls_shift/su_max 0.000
_refine_ls_shift/su_mean 0.000
_refine_ls_structure_factor_coef Fsqd
_refine_ls_weighting_details 'w=1/[\s^2^(Fo^2^)+(0.1085P)^2^+74.7900P] where P=(Fo^2^+2Fc^2^)/3'
_refine_ls_weighting_scheme calc
_refine_ls_wR_factor_gt 0.2217
_refine_ls_wR_factor_ref 0.2439
_reflns_Friedel_coverage 0.000
_reflns_number_gt 4274
_reflns_number_total 5342
_reflns_threshold_expression 'I > 2\s(I)'
_cod_data_source_file c5dt03589a1.cif
_cod_data_source_block shelxl
_cod_depositor_comments 'Adding full bibliography for 1540394--1540403.cif.'
_cod_database_code 1540399
_shelx_space_group_comment
;
The symmetry employed for this shelxl refinement is uniquely defined
by the following loop, which should always be used as a source of
symmetry information in preference to the above space-group names.
They are only intended as comments.
;

loop_
_space_group_symop_operation_xyz
'x, y, z'
'-x, y, -z+1/2'
'x+1/2, y+1/2, z'
'-x+1/2, y+1/2, -z+1/2'
'-x, -y, -z'
'x, -y, z-1/2'
'-x+1/2, -y+1/2, -z'
'x+1/2, -y+1/2, z-1/2'

loop_
_atom_site_label
_atom_site_type_symbol
_atom_site_fract_x
_atom_site_fract_y
_atom_site_fract_z
_atom_site_U_iso_or_equiv
_atom_site_adp_type
_atom_site_occupancy
_atom_site_site_symmetry_order
_atom_site_calc_flag
_atom_site_refinement_flags_posn
_atom_site_refinement_flags_adp
_atom_site_refinement_flags_occupancy
Co1 Co 0.7500 0.2500 0.0000 0.0148(2) Uani 1 2 d S . P
P1 P 0.43970(13) 0.11272(10) 0.04804(6) 0.0292(4) Uani 1 1 d . . .
P2 P 0.77994(15) 0.45557(8) 0.11409(6) 0.0274(3) Uani 1 1 d . . .
P3 P 1.07962(13) 0.13791(10) 0.08868(6) 0.0285(4) Uani 1 1 d . . .
Cl3 Cl 0.1922(3) 0.47212(16) 0.08754(9) 0.0719(7) Uani 1 1 d . . .
Cl2 Cl 0.2890(3) 0.31769(12) 0.08399(11) 0.0794(8) Uani 1 1 d . . .
N2 N 0.6386(4) 0.1822(2) 0.08626(16) 0.0174(8) Uani 1 1 d . . .
N6 N 0.8653(4) 0.1847(2) 0.10215(16) 0.0170(8) Uani 1 1 d . . .
Cl1 Cl 0.4247(3) 0.4553(2) 0.06179(18) 0.1071(12) Uani 1 1 d . U .
N5 N 0.8723(4) 0.1939(3) 0.04722(16) 0.0180(8) Uani 1 1 d . . .
N4 N 0.7537(4) 0.3056(2) 0.11155(16) 0.0169(8) Uani 1 1 d . . .
N1 N 0.6298(4) 0.1910(3) 0.03034(16) 0.0188(8) Uani 1 1 d . . .
N3 N 0.7448(4) 0.3272(2) 0.05707(17) 0.0183(8) Uani 1 1 d . . .
C12 C 0.6692(5) 0.2411(3) 0.2189(2) 0.0228(10) Uani 1 1 d . . .
H12 H 0.6365 0.2874 0.2040 0.027 Uiso 1 1 d R U .
C3 C 0.7541(5) 0.4043(3) 0.0521(2) 0.0226(10) Uani 1 1 d . . .
H3 H 0.7474 0.4288 0.0178 0.027 Uiso 1 1 d R U .
C2 C 0.5457(5) 0.1424(3) 0.1016(2) 0.0248(11) Uani 1 1 d . . .
H2 H 0.5385 0.1320 0.1384 0.030 Uiso 1 1 d R U .
B1 B 0.7502(5) 0.2159(3) 0.1248(2) 0.0182(10) Uani 1 1 d . . .
C8 C 0.7768(5) 0.1236(3) 0.2104(2) 0.0250(11) Uani 1 1 d . . .
H8 H 0.8178 0.0896 0.1898 0.030 Uiso 1 1 d R U .
C5 C 0.9773(5) 0.1710(3) 0.0340(2) 0.0216(10) Uani 1 1 d . . .
H5 H 0.9954 0.1724 -0.0021 0.026 Uiso 1 1 d R U .
C4 C 0.7747(5) 0.3658(3) 0.1460(2) 0.0229(10) Uani 1 1 d . . .
H4 H 0.7858 0.3599 0.1843 0.028 Uiso 1 1 d R U .
C7 C 0.7363(4) 0.1946(3) 0.1872(2) 0.0196(10) Uani 1 1 d . . .
C1 C 0.5304(5) 0.1579(3) 0.0048(2) 0.0228(10) Uani 1 1 d . . .
H1 H 0.5109 0.1584 -0.0335 0.027 Uiso 1 1 d R U .
C10 C 0.6944(5) 0.1502(4) 0.2941(2) 0.0305(13) Uani 1 1 d . . .
H10 H 0.6819 0.1362 0.3298 0.037 Uiso 1 1 d R U .
C6 C 0.9679(5) 0.1571(3) 0.1295(2) 0.0232(11) Uani 1 1 d . . .
H6 H 0.9783 0.1486 0.1675 0.028 Uiso 1 1 d R U .
C11 C 0.6497(5) 0.2202(4) 0.2717(2) 0.0281(12) Uani 1 1 d . . .
H11 H 0.6069 0.2530 0.2923 0.034 Uiso 1 1 d R U .
C9 C 0.7575(5) 0.1020(4) 0.2636(2) 0.0292(12) Uani 1 1 d . . .
H9 H 0.7871 0.0549 0.2784 0.035 Uiso 1 1 d R U .
C13 C 0.3217(7) 0.4136(5) 0.1031(3) 0.0487(18) Uani 1 1 d . . .
H13 H 0.3515 0.4167 0.1426 0.058 Uiso 1 1 d R U .
F2 F 0.3867(8) 0.4160(5) 0.2376(4) 0.117(3) Uani 1 1 d . U .
C14 C 0.0000 0.4601(7) 0.2500 0.062(3) Uani 1 2 d DS T P
H14 H 0.0000 0.5142 0.2500 0.074 Uiso 1 2 d R U P
F1 F 0.5022(8) 0.5017(5) 0.2108(4) 0.125(3) Uani 1 1 d . U .
C15 C 0.0680(7) 0.4202(5) 0.2177(3) 0.065(3) Uani 1 1 d D . .
H15 H 0.1141 0.4487 0.1959 0.078 Uiso 1 1 d R U .
C17 C 0.0000 0.3009(8) 0.2500 0.063(3) Uani 1 2 d DS TU P
H17 H 0.0000 0.2468 0.2500 0.076 Uiso 1 2 d R U P
B2 B 0.5000 0.4460(7) 0.2500 0.047(3) Uani 1 2 d S T P
C16 C 0.0704(7) 0.3406(5) 0.2174(3) 0.082(4) Uani 1 1 d D . .
H16 H 0.1181 0.3148 0.1948 0.098 Uiso 1 1 d R U .

loop_
_atom_site_aniso_label
_atom_site_aniso_U_11
_atom_site_aniso_U_22
_atom_site_aniso_U_33
_atom_site_aniso_U_23
_atom_site_aniso_U_13
_atom_site_aniso_U_12
Co1 0.0164(5) 0.0164(5) 0.0113(4) 0.0016(3) 0.0011(3) 0.0003(3)
P1 0.0243(7) 0.0385(8) 0.0244(7) 0.0042(6) 0.0016(5) -0.0116(6)
P2 0.0446(9) 0.0168(7) 0.0200(7) -0.0006(5) 0.0019(6) 0.0009(6)
P3 0.0221(7) 0.0379(8) 0.0249(7) 0.0032(6) 0.0007(5) 0.0112(6)
Cl3 0.0950(18) 0.0755(16) 0.0441(11) -0.0034(10) 0.0046(11) 0.0258(14)
Cl2 0.122(2) 0.0333(10) 0.0752(16) 0.0026(10) -0.0182(15) -0.0080(12)
N2 0.0176(19) 0.020(2) 0.0146(19) 0.0011(15) 0.0012(15) -0.0006(16)
N6 0.019(2) 0.021(2) 0.0111(18) 0.0036(15) 0.0001(15) 0.0020(16)
Cl1 0.099(2) 0.0913(19) 0.146(3) -0.0362(18) 0.0711(19) -0.0284(16)
N5 0.019(2) 0.022(2) 0.0135(19) 0.0024(15) 0.0024(15) 0.0022(16)
N4 0.020(2) 0.020(2) 0.0112(18) 0.0028(15) 0.0018(14) 0.0013(16)
N1 0.021(2) 0.023(2) 0.0125(19) 0.0013(15) -0.0009(15) -0.0008(17)
N3 0.022(2) 0.019(2) 0.0145(19) 0.0022(15) 0.0017(15) 0.0007(16)
C12 0.023(3) 0.026(3) 0.019(2) 0.003(2) 0.0030(19) 0.002(2)
C3 0.029(3) 0.020(2) 0.019(2) 0.0032(19) 0.003(2) 0.001(2)
C2 0.027(3) 0.028(3) 0.020(2) 0.004(2) 0.005(2) -0.004(2)
B1 0.020(3) 0.018(3) 0.017(2) 0.000(2) 0.002(2) 0.004(2)
C8 0.029(3) 0.024(3) 0.022(3) 0.004(2) 0.005(2) 0.001(2)
C5 0.022(2) 0.024(3) 0.019(2) -0.0002(19) 0.0045(19) 0.003(2)
C4 0.030(3) 0.022(3) 0.016(2) -0.0017(19) 0.0009(19) 0.003(2)
C7 0.020(2) 0.023(2) 0.016(2) 0.0020(18) 0.0003(17) 0.0003(19)
C1 0.022(2) 0.026(3) 0.020(2) 0.002(2) 0.0014(19) -0.003(2)
C10 0.026(3) 0.051(4) 0.015(2) 0.011(2) 0.003(2) -0.007(3)
C6 0.024(3) 0.028(3) 0.016(2) 0.001(2) -0.0020(19) 0.005(2)
C11 0.023(3) 0.041(3) 0.021(3) -0.005(2) 0.006(2) -0.004(2)
C9 0.033(3) 0.030(3) 0.024(3) 0.014(2) 0.003(2) 0.002(2)
C13 0.043(4) 0.048(4) 0.056(4) -0.021(4) 0.009(3) -0.005(3)
F2 0.124(4) 0.113(4) 0.111(4) 0.003(3) 0.006(3) -0.039(3)
C14 0.055(7) 0.052(7) 0.070(8) 0.000 -0.027(6) 0.000
F1 0.112(4) 0.120(4) 0.139(4) 0.033(3) 0.002(3) -0.011(3)
C15 0.036(4) 0.114(9) 0.044(4) 0.020(5) -0.005(3) -0.013(5)
C17 0.067(5) 0.055(5) 0.059(5) 0.000 -0.019(4) 0.000
B2 0.042(6) 0.034(6) 0.064(8) 0.000 0.002(5) 0.000
C16 0.048(5) 0.145(11) 0.045(5) -0.042(6) -0.027(4) 0.058(6)

loop_
_atom_type_symbol
_atom_type_description
_atom_type_scat_dispersion_real
_atom_type_scat_dispersion_imag
_atom_type_scat_source
C C 0.0033 0.0016 'International Tables Vol C Tables 4.2.6.8 and 6.1.1.4'
H H 0.0000 0.0000 'International Tables Vol C Tables 4.2.6.8 and 6.1.1.4'
B B 0.0013 0.0007 'International Tables Vol C Tables 4.2.6.8 and 6.1.1.4'
N N 0.0061 0.0033 'International Tables Vol C Tables 4.2.6.8 and 6.1.1.4'
F F 0.0171 0.0103 'International Tables Vol C Tables 4.2.6.8 and 6.1.1.4'
P P 0.1023 0.0942 'International Tables Vol C Tables 4.2.6.8 and 6.1.1.4'
Cl Cl 0.1484 0.1585 'International Tables Vol C Tables 4.2.6.8 and 6.1.1.4'
Co Co 0.3494 0.9721 'International Tables Vol C Tables 4.2.6.8 and 6.1.1.4'

loop_
_exptl_crystal_face_index_h
_exptl_crystal_face_index_k
_exptl_crystal_face_index_l
_exptl_crystal_face_perp_dist
0 0 -1 0.164
0 0 1 0.191
0 1 0 0.070
0 -1 0 0.037
1 0 -1 0.040
-1 0 1 0.017
1 1 -1 0.060
-1 1 1 0.036
1 -1 -1 0.044
-1 -1 1 0.028

loop_
_geom_angle_atom_site_label_1
_geom_angle_atom_site_label_2
_geom_angle_atom_site_label_3
_geom_angle
_geom_angle_site_symmetry_1
_geom_angle_site_symmetry_3
N1 Co1 N1 180.0 7_655 .
N1 Co1 N3 89.83(18) 7_655 7_655
N1 Co1 N3 90.17(18) . 7_655
N1 Co1 N3 90.17(18) 7_655 .
N1 Co1 N3 89.83(18) . .
N3 Co1 N3 180.0(2) 7_655 .
N1 Co1 N5 90.66(18) 7_655 .
N1 Co1 N5 89.34(18) . .
N3 Co1 N5 90.04(18) 7_655 .
N3 Co1 N5 89.96(18) . .
N1 Co1 N5 89.34(18) 7_655 7_655
N1 Co1 N5 90.66(18) . 7_655
N3 Co1 N5 89.96(18) 7_655 7_655
N3 Co1 N5 90.04(18) . 7_655
N5 Co1 N5 180.0 . 7_655
C2 P1 C1 85.7(3) . .
C4 P2 C3 85.8(2) . .
C6 P3 C5 85.5(2) . .
C2 N2 N1 112.2(4) . .
C2 N2 B1 127.5(4) . .
N1 N2 B1 120.2(4) . .
C6 N6 N5 112.0(4) . .
C6 N6 B1 130.0(4) . .
N5 N6 B1 117.5(4) . .
C5 N5 N6 111.8(4) . .
C5 N5 Co1 126.3(3) . .
N6 N5 Co1 121.1(3) . .
C4 N4 N3 112.6(4) . .
C4 N4 B1 129.6(4) . .
N3 N4 B1 117.6(4) . .
C1 N1 N2 111.6(4) . .
C1 N1 Co1 129.5(3) . .
N2 N1 Co1 118.9(3) . .
C3 N3 N4 111.2(4) . .
C3 N3 Co1 127.4(4) . .
N4 N3 Co1 120.4(3) . .
C11 C12 C7 121.8(5) . .
C11 C12 H12 119.0 . .
C7 C12 H12 119.2 . .
N3 C3 P2 115.4(4) . .
N3 C3 H3 122.2 . .
P2 C3 H3 122.3 . .
N2 C2 P1 115.2(4) . .
N2 C2 H2 122.5 . .
P1 C2 H2 122.3 . .
N6 B1 N2 107.1(4) . .
N6 B1 N4 102.7(4) . .
N2 B1 N4 106.1(4) . .
N6 B1 C7 116.5(4) . .
N2 B1 C7 108.4(4) . .
N4 B1 C7 115.3(4) . .
C9 C8 C7 121.9(5) . .
C9 C8 H8 118.8 . .
C7 C8 H8 119.2 . .
N5 C5 P3 115.7(4) . .
N5 C5 H5 122.3 . .
P3 C5 H5 122.0 . .
N4 C4 P2 114.9(4) . .
N4 C4 H4 122.4 . .
P2 C4 H4 122.7 . .
C8 C7 C12 116.5(5) . .
C8 C7 B1 121.4(5) . .
C12 C7 B1 121.6(4) . .
N1 C1 P1 115.3(4) . .
N1 C1 H1 122.6 . .
P1 C1 H1 122.1 . .
C9 C10 C11 119.7(5) . .
C9 C10 H10 120.3 . .
C11 C10 H10 120.0 . .
N6 C6 P3 114.9(4) . .
N6 C6 H6 122.6 . .
P3 C6 H6 122.4 . .
C12 C11 C10 120.0(5) . .
C12 C11 H11 120.0 . .
C10 C11 H11 120.0 . .
C10 C9 C8 119.9(5) . .
C10 C9 H9 119.8 . .
C8 C9 H9 120.2 . .
Cl2 C13 Cl3 110.1(4) . .
Cl2 C13 Cl1 111.1(4) . .
Cl3 C13 Cl1 103.1(5) . .
Cl2 C13 H13 110.4 . .
Cl3 C13 H13 110.2 . .
Cl1 C13 H13 111.7 . .
C15 C14 C15 119.1(12) . 2
C15 C14 H14 120.5 . .
C15 C14 H14 120.5 2 .
C14 C15 C16 121.6(9) . .
C14 C15 H15 117.7 . .
C16 C15 H15 120.7 . .
C16 C17 C16 120.4(12) 2 .
C16 C17 H17 119.8 2 .
C16 C17 H17 119.8 . .
F1 B2 F1 90.0(11) 2_655 .
F1 B2 F2 102.2(6) 2_655 2_655
F1 B2 F2 108.7(6) . 2_655
F1 B2 F2 108.7(6) 2_655 .
F1 B2 F2 102.2(6) . .
F2 B2 F2 135.8(13) 2_655 .
C15 C16 C17 118.7(9) . .
C15 C16 H16 119.6 . .
C17 C16 H16 121.7 . .

loop_
_geom_bond_atom_site_label_1
_geom_bond_atom_site_label_2
_geom_bond_distance
_geom_bond_site_symmetry_2
Co1 N1 1.913(4) 7_655
Co1 N1 1.913(4) .
Co1 N3 1.930(4) 7_655
Co1 N3 1.930(4) .
Co1 N5 1.932(4) .
Co1 N5 1.932(4) 7_655
P1 C2 1.726(6) .
P1 C1 1.742(5) .
P2 C4 1.733(6) .
P2 C3 1.741(5) .
P3 C6 1.732(6) .
P3 C5 1.739(5) .
Cl3 C13 1.769(9) .
Cl2 C13 1.739(8) .
N2 C2 1.340(7) .
N2 N1 1.362(6) .
N2 B1 1.576(7) .
N6 C6 1.342(6) .
N6 N5 1.361(5) .
N6 B1 1.565(7) .
Cl1 C13 1.780(9) .
N5 C5 1.322(7) .
N4 C4 1.336(7) .
N4 N3 1.371(5) .
N4 B1 1.577(7) .
N1 C1 1.334(7) .
N3 C3 1.335(7) .
C12 C11 1.382(7) .
C12 C7 1.399(7) .
C12 H12 0.9300 .
C3 H3 0.9301 .
C2 H2 0.9301 .
B1 C7 1.593(7) .
C8 C9 1.391(7) .
C8 C7 1.397(7) .
C8 H8 0.9300 .
C5 H5 0.9299 .
C4 H4 0.9300 .
C1 H1 0.9299 .
C10 C9 1.372(9) .
C10 C11 1.388(9) .
C10 H10 0.9302 .
C6 H6 0.9301 .
C11 H11 0.9301 .
C9 H9 0.9301 .
C13 H13 0.9799 .
F2 B2 1.371(9) .
C14 C15 1.352(8) .
C14 C15 1.352(8) 2
C14 H14 0.9300 .
F1 B2 1.355(12) .
C15 C16 1.368(8) .
C15 H15 0.9300 .
C17 C16 1.374(8) 2
C17 C16 1.374(8) .
C17 H17 0.9300 .
B2 F1 1.355(12) 2_655
B2 F2 1.371(9) 2_655
C16 H16 0.9299 .
